data_7048422
loop_
_publ_author_name
'John, Alexandra'
'Kirschner, Sven'
'Fengel, Melina K.'
'Bolte, Michael'
'Lerner, Hans-Wolfram'
'Wagner, Matthias'

_publ_section_title
;
 Simultaneous expansion of 9,10 boron-doped anthracene in longitudinal and
 lateral directions.
;
_journal_issue 5
_journal_name_full 'Dalton transactions (Cambridge, England : 2003)'
_journal_page_first 1871
_journal_page_last 1877
_journal_paper_doi 10.1039/c8dt04820g
_journal_volume 48
_journal_year 2019
_chemical_formula_moiety 'C30 H50 B2 Li2 O2'
_chemical_formula_sum 'C30 H50 B2 Li2 O2'
_chemical_formula_weight 478.20
_space_group_crystal_system orthorhombic
_space_group_IT_number 60
_space_group_name_Hall '-P 2n 2ab'
_space_group_name_H-M_alt 'P b c n'
_symmetry_space_group_name_Hall '-P 2n 2ab'
_symmetry_space_group_name_H-M 'P b c n'
_atom_sites_solution_hydrogens mixed
_audit_creation_method SHELXL-2014/6
_audit_update_record
;
2018-12-05 deposited with the CCDC.
2018-12-20 downloaded from the CCDC.
;
_cell_angle_alpha 90
_cell_angle_beta 90
_cell_angle_gamma 90
_cell_formula_units_Z 8
_cell_length_a 35.713(3)
_cell_length_b 8.9897(8)
_cell_length_c 19.7599(13)
_cell_measurement_reflns_used 11322
_cell_measurement_temperature 173(2)
_cell_measurement_theta_max 25.1
_cell_measurement_theta_min 1.8
_cell_volume 6343.9(9)
_computing_cell_refinement 'X-Area (Stoe & Cie, 2001)'
_computing_data_collection 'X-Area (Stoe & Cie, 2001)'
_computing_data_reduction 'X-Area (Stoe & Cie, 2001)'
_computing_molecular_graphics 'XP in SHELXTL-Plus (Sheldrick, 2008)'
_computing_publication_material SHELXL97
_computing_structure_refinement 'SHELXL-2014/6 (Sheldrick, 2014)'
_computing_structure_solution 'SHELXS (Sheldrick, 2008)'
_diffrn_ambient_temperature 173(2)
_diffrn_measured_fraction_theta_full 1.000
_diffrn_measured_fraction_theta_max 0.994
_diffrn_measurement_device_type 'STOE IPDS II two-circle-diffractometer'
_diffrn_measurement_method \w
_diffrn_radiation_type MoK\a
_diffrn_radiation_wavelength 0.71073
_diffrn_reflns_av_R_equivalents 0.1540
_diffrn_reflns_av_unetI/netI 0.1403
_diffrn_reflns_Laue_measured_fraction_full 1.000
_diffrn_reflns_Laue_measured_fraction_max 0.994
_diffrn_reflns_limit_h_max 43
_diffrn_reflns_limit_h_min -43
_diffrn_reflns_limit_k_max 10
_diffrn_reflns_limit_k_min -9
_diffrn_reflns_limit_l_max 23
_diffrn_reflns_limit_l_min -23
_diffrn_reflns_number 31552
_diffrn_reflns_point_group_measured_fraction_full 1.000
_diffrn_reflns_point_group_measured_fraction_max 0.994
_diffrn_reflns_theta_full 25.000
_diffrn_reflns_theta_max 25.360
_diffrn_reflns_theta_min 2.061
_diffrn_source 'Genix 3D I\mS microfocus X-ray source'
_exptl_absorpt_coefficient_mu 0.058
_exptl_absorpt_correction_T_max 1.000
_exptl_absorpt_correction_T_min 0.633
_exptl_absorpt_correction_type multi-scan
_exptl_absorpt_process_details 'X-Area (Stoe & Cie, 2001)'
_exptl_crystal_colour colourless
_exptl_crystal_density_diffrn 1.001
_exptl_crystal_description needle
_exptl_crystal_F_000 2096
_exptl_crystal_size_max 0.230
_exptl_crystal_size_mid 0.110
_exptl_crystal_size_min 0.070
_refine_diff_density_max 0.195
_refine_diff_density_min -0.195
_refine_diff_density_rms 0.038
_refine_ls_extinction_method none
_refine_ls_goodness_of_fit_ref 0.872
_refine_ls_hydrogen_treatment mixed
_refine_ls_matrix_type full
_refine_ls_number_parameters 349
_refine_ls_number_reflns 5780
_refine_ls_number_restraints 0
_refine_ls_restrained_S_all 0.872
_refine_ls_R_factor_all 0.2007
_refine_ls_R_factor_gt 0.0703
_refine_ls_shift/su_max 0.000
_refine_ls_shift/su_mean 0.000
_refine_ls_structure_factor_coef Fsqd
_refine_ls_weighting_details 'w=1/[\s^2^(Fo^2^)+(0.0634P)^2^] where P=(Fo^2^+2Fc^2^)/3'
_refine_ls_weighting_scheme calc
_refine_ls_wR_factor_gt 0.1408
_refine_ls_wR_factor_ref 0.1841
_reflns_Friedel_coverage 0.000
_reflns_number_gt 2112
_reflns_number_total 5780
_reflns_threshold_expression 'I > 2\s(I)'
_cod_data_source_file c8dt04820g2.cif
_cod_data_source_block wa2058
_cod_depositor_comments 'Adding full bibliography for 7048415--7048428.cif.'
_cod_database_code 7048422
_shelx_space_group_comment
; 
The symmetry employed for this shelxl refinement is uniquely defined 
by the following loop, which should always be used as a source of 
symmetry information in preference to the above space-group names. 
They are only intended as comments. 
;
_shelx_estimated_absorpt_t_min 0.987
_shelx_estimated_absorpt_t_max 0.996
_shelxl_version_number 2014/6

loop_
_space_group_symop_operation_xyz
'x, y, z'
'-x+1/2, -y+1/2, z+1/2'
'-x, y, -z+1/2'
'x+1/2, -y+1/2, -z'
'-x, -y, -z'
'x-1/2, y-1/2, -z-1/2'
'x, -y, z-1/2'
'-x-1/2, y-1/2, z'

loop_
_atom_site_label
_atom_site_type_symbol
_atom_site_fract_x
_atom_site_fract_y
_atom_site_fract_z
_atom_site_U_iso_or_equiv
_atom_site_adp_type
_atom_site_occupancy
_atom_site_site_symmetry_order
_atom_site_calc_flag
_atom_site_refinement_flags_posn
_atom_site_refinement_flags_adp
Li1 Li 0.27000(17) 0.5491(7) 0.6737(3) 0.0424(16) Uani 1 1 d . .
Li2 Li 0.22353(18) 0.4048(7) 0.7990(3) 0.0468(17) Uani 1 1 d . .
O1 O 0.30605(7) 0.4807(3) 0.60526(14) 0.0562(8) Uani 1 1 d . .
O2 O 0.17990(7) 0.4717(3) 0.85185(13) 0.0521(7) Uani 1 1 d . .
B1 B 0.26801(13) 0.8213(5) 0.6771(2) 0.0385(11) Uani 1 1 d . .
H1A H 0.2741(9) 0.927(4) 0.6459(16) 0.044(10) Uiso 1 1 d . .
H1B H 0.2438(10) 0.858(4) 0.7170(18) 0.060(11) Uiso 1 1 d . .
H1C H 0.2548(8) 0.742(4) 0.6435(15) 0.028(8) Uiso 1 1 d . .
B2 B 0.26344(13) 0.6277(6) 0.8043(2) 0.0405(11) Uani 1 1 d . .
H2A H 0.2636(8) 0.521(4) 0.8376(15) 0.036(9) Uiso 1 1 d . .
H2B H 0.2403(9) 0.606(4) 0.7634(16) 0.041(10) Uiso 1 1 d . .
H2C H 0.2537(8) 0.724(4) 0.8403(15) 0.034(9) Uiso 1 1 d . .
C1 C 0.30584(10) 0.7541(4) 0.71160(18) 0.0384(9) Uani 1 1 d . .
C2 C 0.30339(11) 0.6637(4) 0.76918(18) 0.0377(9) Uani 1 1 d . .
C11 C 0.34275(10) 0.7950(4) 0.68489(19) 0.0392(9) Uani 1 1 d . .
C12 C 0.37603(10) 0.7492(4) 0.71671(19) 0.0403(10) Uani 1 1 d . .
C13 C 0.41028(11) 0.8071(5) 0.6942(2) 0.0478(11) Uani 1 1 d . .
H13 H 0.4325 0.7791 0.7175 0.057 Uiso 1 1 calc R U
C14 C 0.41332(11) 0.9032(5) 0.6396(2) 0.0465(10) Uani 1 1 d . .
C15 C 0.38035(11) 0.9366(5) 0.6058(2) 0.0538(11) Uani 1 1 d . .
H15 H 0.3815 0.9980 0.5667 0.065 Uiso 1 1 calc R U
C16 C 0.34636(11) 0.8848(5) 0.62654(19) 0.0484(11) Uani 1 1 d . .
H16 H 0.3246 0.9096 0.6012 0.058 Uiso 1 1 calc R U
C17 C 0.45098(11) 0.9742(5) 0.6228(2) 0.0525(11) Uani 1 1 d . .
C18 C 0.45017(13) 1.0639(6) 0.5568(2) 0.0748(15) Uani 1 1 d . .
H18A H 0.4306 1.1400 0.5595 0.112 Uiso 1 1 calc R U
H18B H 0.4745 1.1119 0.5499 0.112 Uiso 1 1 calc R U
H18C H 0.4449 0.9971 0.5188 0.112 Uiso 1 1 calc R U
C19 C 0.46094(15) 1.0855(7) 0.6792(2) 0.0895(18) Uani 1 1 d . .
H19A H 0.4413 1.1611 0.6825 0.134 Uiso 1 1 calc R U
H19B H 0.4630 1.0326 0.7224 0.134 Uiso 1 1 calc R U
H19C H 0.4849 1.1335 0.6687 0.134 Uiso 1 1 calc R U
C20 C 0.48149(13) 0.8568(6) 0.6177(3) 0.102(2) Uani 1 1 d . .
H20A H 0.5054 0.9047 0.6069 0.153 Uiso 1 1 calc R U
H20B H 0.4837 0.8042 0.6610 0.153 Uiso 1 1 calc R U
H20C H 0.4751 0.7857 0.5819 0.153 Uiso 1 1 calc R U
C21 C 0.33835(11) 0.6089(4) 0.79931(17) 0.0382(9) Uani 1 1 d . .
C22 C 0.37389(10) 0.6474(4) 0.77424(18) 0.0361(9) Uani 1 1 d . .
C23 C 0.40632(11) 0.5866(4) 0.8036(2) 0.0456(10) Uani 1 1 d . .
H23 H 0.4299 0.6088 0.7838 0.055 Uiso 1 1 calc R U
C24 C 0.40542(10) 0.4958(5) 0.8602(2) 0.0457(10) Uani 1 1 d . .
C25 C 0.37024(11) 0.4658(4) 0.88683(19) 0.0456(10) Uani 1 1 d . .
H25 H 0.3685 0.4072 0.9267 0.055 Uiso 1 1 calc R U
C26 C 0.33788(10) 0.5174(4) 0.85773(18) 0.0402(9) Uani 1 1 d . .
H26 H 0.3145 0.4912 0.8773 0.048 Uiso 1 1 calc R U
C27 C 0.44111(11) 0.4360(5) 0.8930(2) 0.0584(12) Uani 1 1 d . .
C28 C 0.43690(14) 0.2666(6) 0.9029(3) 0.105(2) Uani 1 1 d . .
H28A H 0.4147 0.2463 0.9305 0.157 Uiso 1 1 calc R U
H28B H 0.4342 0.2182 0.8587 0.157 Uiso 1 1 calc R U
H28C H 0.4592 0.2275 0.9259 0.157 Uiso 1 1 calc R U
C29 C 0.47575(11) 0.4580(6) 0.8502(3) 0.0783(15) Uani 1 1 d . .
H29A H 0.4723 0.4088 0.8064 0.117 Uiso 1 1 calc R U
H29B H 0.4800 0.5645 0.8431 0.117 Uiso 1 1 calc R U
H29C H 0.4974 0.4148 0.8735 0.117 Uiso 1 1 calc R U
C30 C 0.44652(15) 0.5121(9) 0.9606(3) 0.122(3) Uani 1 1 d . .
H30A H 0.4241 0.4980 0.9884 0.184 Uiso 1 1 calc R U
H30B H 0.4682 0.4689 0.9837 0.184 Uiso 1 1 calc R U
H30C H 0.4507 0.6186 0.9534 0.184 Uiso 1 1 calc R U
C31 C 0.33454(14) 0.3848(6) 0.6337(3) 0.0816(16) Uani 1 1 d . .
H31A H 0.3280 0.2803 0.6232 0.098 Uiso 1 1 calc R U
H31B H 0.3343 0.3959 0.6835 0.098 Uiso 1 1 calc R U
C32 C 0.37254(15) 0.4140(7) 0.6093(3) 0.113(2) Uani 1 1 d . .
H32A H 0.3900 0.3446 0.6310 0.170 Uiso 1 1 calc R U
H32B H 0.3734 0.4005 0.5602 0.170 Uiso 1 1 calc R U
H32C H 0.3796 0.5163 0.6206 0.170 Uiso 1 1 calc R U
C33 C 0.29719(16) 0.4419(7) 0.5380(2) 0.0887(18) Uani 1 1 d . .
H33A H 0.2843 0.3445 0.5370 0.106 Uiso 1 1 calc R U
H33B H 0.3204 0.4340 0.5108 0.106 Uiso 1 1 calc R U
C34 C 0.27265(18) 0.5580(9) 0.5097(2) 0.144(3) Uani 1 1 d . .
H34A H 0.2662 0.5327 0.4629 0.216 Uiso 1 1 calc R U
H34B H 0.2497 0.5647 0.5367 0.216 Uiso 1 1 calc R U
H34C H 0.2857 0.6539 0.5106 0.216 Uiso 1 1 calc R U
C41 C 0.16489(14) 0.6170(5) 0.8455(3) 0.0740(14) Uani 1 1 d . .
H41A H 0.1850 0.6912 0.8519 0.089 Uiso 1 1 calc R U
H41B H 0.1457 0.6333 0.8809 0.089 Uiso 1 1 calc R U
C42 C 0.14796(18) 0.6366(6) 0.7788(3) 0.098(2) Uani 1 1 d . .
H42A H 0.1377 0.7374 0.7751 0.146 Uiso 1 1 calc R U
H42B H 0.1670 0.6217 0.7437 0.146 Uiso 1 1 calc R U
H42C H 0.1278 0.5639 0.7727 0.146 Uiso 1 1 calc R U
C43 C 0.17592(13) 0.4094(6) 0.9200(2) 0.0665(13) Uani 1 1 d . .
H43A H 0.1842 0.4836 0.9538 0.080 Uiso 1 1 calc R U
H43B H 0.1921 0.3205 0.9244 0.080 Uiso 1 1 calc R U
C44 C 0.13594(16) 0.3670(6) 0.9338(3) 0.0916(18) Uani 1 1 d . .
H44A H 0.1339 0.3257 0.9795 0.137 Uiso 1 1 calc R U
H44B H 0.1200 0.4554 0.9301 0.137 Uiso 1 1 calc R U
H44C H 0.1278 0.2924 0.9007 0.137 Uiso 1 1 calc R U

loop_
_atom_site_aniso_label
_atom_site_aniso_U_11
_atom_site_aniso_U_22
_atom_site_aniso_U_33
_atom_site_aniso_U_23
_atom_site_aniso_U_13
_atom_site_aniso_U_12
Li1 0.051(4) 0.036(4) 0.041(4) -0.001(3) 0.002(3) -0.005(3)
Li2 0.063(4) 0.032(4) 0.046(4) 0.000(3) 0.002(3) -0.004(3)
O1 0.0678(18) 0.053(2) 0.0477(16) -0.0116(16) 0.0109(15) 0.0000(16)
O2 0.0645(17) 0.0393(17) 0.0525(17) -0.0017(15) 0.0141(14) 0.0076(14)
B1 0.051(3) 0.028(3) 0.036(3) -0.003(2) -0.002(2) 0.002(2)
B2 0.049(3) 0.036(3) 0.037(3) 0.001(2) 0.005(2) 0.001(2)
C1 0.052(2) 0.031(2) 0.032(2) -0.0036(19) -0.0044(19) 0.0009(18)
C2 0.052(2) 0.027(2) 0.035(2) -0.0072(19) -0.0028(18) 0.0003(18)
C11 0.047(2) 0.035(2) 0.036(2) -0.0073(19) 0.0021(19) -0.0037(19)
C12 0.043(2) 0.038(2) 0.040(2) -0.003(2) -0.0028(19) -0.0023(19)
C13 0.048(3) 0.048(3) 0.047(3) 0.005(2) -0.001(2) 0.001(2)
C14 0.050(3) 0.048(3) 0.041(2) -0.001(2) 0.0006(19) -0.002(2)
C15 0.058(3) 0.059(3) 0.044(2) 0.012(2) 0.004(2) -0.004(2)
C16 0.053(3) 0.054(3) 0.039(2) 0.013(2) -0.0022(19) 0.002(2)
C17 0.051(2) 0.059(3) 0.048(2) 0.010(2) 0.0020(19) -0.006(2)
C18 0.066(3) 0.090(4) 0.069(3) 0.028(3) 0.006(3) -0.017(3)
C19 0.086(4) 0.104(5) 0.078(3) 0.008(3) 0.000(3) -0.047(3)
C20 0.063(3) 0.096(5) 0.148(6) 0.041(4) 0.033(3) 0.013(3)
C21 0.054(2) 0.026(2) 0.035(2) 0.0001(18) 0.0014(19) 0.0000(18)
C22 0.041(2) 0.032(2) 0.036(2) -0.0040(19) -0.0001(18) -0.0017(18)
C23 0.042(2) 0.041(3) 0.053(3) 0.002(2) 0.001(2) -0.0018(19)
C24 0.050(2) 0.041(3) 0.046(2) 0.004(2) -0.004(2) 0.000(2)
C25 0.054(3) 0.040(3) 0.043(2) 0.000(2) -0.001(2) 0.000(2)
C26 0.044(2) 0.037(2) 0.040(2) 0.004(2) 0.0009(18) -0.0004(19)
C27 0.049(3) 0.059(3) 0.068(3) 0.015(3) -0.004(2) 0.003(2)
C28 0.064(3) 0.072(4) 0.178(6) 0.067(4) -0.013(4) 0.007(3)
C29 0.053(3) 0.082(4) 0.100(4) 0.021(3) -0.006(3) 0.011(3)
C30 0.087(4) 0.205(8) 0.075(4) -0.040(5) -0.037(3) 0.036(5)
C31 0.080(4) 0.088(4) 0.076(4) -0.016(3) 0.001(3) 0.023(3)
C32 0.078(4) 0.129(6) 0.133(5) -0.055(5) 0.000(4) 0.025(4)
C33 0.093(4) 0.124(5) 0.049(3) -0.021(3) 0.016(3) -0.017(4)
C34 0.139(5) 0.250(10) 0.043(3) -0.024(5) -0.007(3) 0.115(6)
C41 0.077(3) 0.060(3) 0.084(4) 0.001(3) 0.013(3) 0.011(3)
C42 0.172(6) 0.053(3) 0.068(3) -0.008(3) -0.024(4) 0.028(4)
C43 0.082(3) 0.063(3) 0.054(3) -0.006(3) 0.010(2) 0.014(3)
C44 0.127(5) 0.066(4) 0.082(4) 0.002(3) 0.043(3) 0.000(3)

loop_
_atom_type_symbol
_atom_type_description
_atom_type_scat_dispersion_real
_atom_type_scat_dispersion_imag
_atom_type_scat_source
C C 0.0033 0.0016 'International Tables Vol C Tables 4.2.6.8 and 6.1.1.4'
H H 0.0000 0.0000 'International Tables Vol C Tables 4.2.6.8 and 6.1.1.4'
B B 0.0013 0.0007 'International Tables Vol C Tables 4.2.6.8 and 6.1.1.4'
Li Li -0.0003 0.0001 'International Tables Vol C Tables 4.2.6.8 and 6.1.1.4'
O O 0.0106 0.0060 'International Tables Vol C Tables 4.2.6.8 and 6.1.1.4'

loop_
_geom_angle_atom_site_label_1
_geom_angle_atom_site_label_2
_geom_angle_atom_site_label_3
_geom_angle
_geom_angle_site_symmetry_1
_geom_angle_site_symmetry_3
O1 Li1 C1 96.1(3) . .
O1 Li1 B1 110.5(3) . .
C1 Li1 B1 39.51(17) . .
O1 Li1 B1 96.9(3) . 8_655
C1 Li1 B1 160.0(3) . 8_655
B1 Li1 B1 144.7(3) . 8_655
O1 Li1 C2 110.0(3) . .
C1 Li1 C2 33.70(15) . .
B1 Li1 C2 64.8(2) . .
B1 Li1 C2 126.6(3) 8_655 .
O1 Li1 B2 143.2(3) . .
C1 Li1 B2 62.5(2) . .
B1 Li1 B2 73.0(2) . .
B1 Li1 B2 98.3(3) 8_655 .
C2 Li1 B2 36.36(16) . .
O1 Li1 Li2 137.2(3) . .
C1 Li1 Li2 110.3(3) . .
B1 Li1 Li2 111.3(3) . .
B1 Li1 Li2 50.54(19) 8_655 .
C2 Li1 Li2 80.3(2) . .
B2 Li1 Li2 47.84(18) . .
O1 Li1 H1C 104.7(9) . .
C1 Li1 H1C 63.0(10) . .
B1 Li1 H1C 25.1(9) . .
B1 Li1 H1C 127.4(9) 8_655 .
C2 Li1 H1C 89.8(10) . .
B2 Li1 H1C 92.1(9) . .
Li2 Li1 H1C 117.1(9) . .
O1 Li1 H2B 167.1(10) . .
C1 Li1 H2B 79.5(9) . .
B1 Li1 H2B 73.8(9) . .
B1 Li1 H2B 84.5(9) 8_655 .
C2 Li1 H2B 60.1(9) . .
B2 Li1 H2B 24.9(9) . .
Li2 Li1 H2B 37.7(9) . .
H1C Li1 H2B 84.2(13) . .
O2 Li2 C1 101.9(3) . 8_655
O2 Li2 C2 95.0(3) . 8_655
C1 Li2 C2 33.40(15) 8_655 8_655
O2 Li2 B2 100.8(3) . .
C1 Li2 B2 137.2(3) 8_655 .
C2 Li2 B2 163.8(3) 8_655 .
O2 Li2 B2 115.0(3) . 8_655
C1 Li2 B2 64.0(2) 8_655 8_655
C2 Li2 B2 37.90(17) 8_655 8_655
B2 Li2 B2 133.7(3) . 8_655
O2 Li2 B1 133.4(3) . 8_655
C1 Li2 B1 38.19(16) 8_655 8_655
C2 Li2 B1 63.7(2) 8_655 8_655
B2 Li2 B1 102.3(3) . 8_655
B2 Li2 B1 74.2(2) 8_655 8_655
O2 Li2 Li1 133.3(3) . .
C1 Li2 Li1 84.4(2) 8_655 .
C2 Li2 Li1 111.8(3) 8_655 .
B2 Li2 Li1 54.0(2) . .
B2 Li2 Li1 109.3(3) 8_655 .
B1 Li2 Li1 48.34(18) 8_655 .
O2 Li2 H2A 102.2(9) . .
C1 Li2 H2A 154.5(9) 8_655 .
C2 Li2 H2A 150.2(11) 8_655 .
B2 Li2 H2A 27.4(10) . .
B2 Li2 H2A 112.3(10) 8_655 .
B1 Li2 H2A 116.5(9) 8_655 .
Li1 Li2 H2A 72.9(9) . .
O2 Li2 H2B 98.3(9) . .
C1 Li2 H2B 112.2(10) 8_655 .
C2 Li2 H2B 145.4(10) 8_655 .
B2 Li2 H2B 28.2(9) . .
B2 Li2 H2B 146.6(9) 8_655 .
B1 Li2 H2B 84.3(9) 8_655 .
Li1 Li2 H2B 39.7(9) . .
H2A Li2 H2B 55.6(13) . .
C33 O1 C31 112.1(4) . .
C33 O1 Li1 125.4(3) . .
C31 O1 Li1 112.3(3) . .
C41 O2 C43 113.4(3) . .
C41 O2 Li2 122.2(3) . .
C43 O2 Li2 116.6(3) . .
C1 B1 Li1 67.5(3) . .
C1 B1 Li1 141.1(3) . 8_665
Li1 B1 Li1 148.0(2) . 8_665
C1 B1 Li2 67.3(2) . 8_665
Li1 B1 Li2 108.5(3) . 8_665
Li1 B1 Li2 81.1(2) 8_665 8_665
C1 B1 H1A 111.9(16) . .
Li1 B1 H1A 143.4(16) . .
Li1 B1 H1A 53.4(16) 8_665 .
Li2 B1 H1A 104.0(16) 8_665 .
C1 B1 H1B 114.8(17) . .
Li1 B1 H1B 108.1(18) . .
Li1 B1 H1B 53.0(18) 8_665 .
Li2 B1 H1B 52.4(17) 8_665 .
H1A B1 H1B 105(2) . .
C1 B1 H1C 111.8(16) . .
Li1 B1 H1C 48.4(16) . .
Li1 B1 H1C 107.1(16) 8_665 .
Li2 B1 H1C 145.9(15) 8_665 .
H1A B1 H1C 107(2) . .
H1B B1 H1C 106(2) . .
C2 B2 Li2 130.9(3) . .
C2 B2 Li2 67.9(3) . 8_665
Li2 B2 Li2 154.7(2) . 8_665
C2 B2 Li1 64.1(2) . .
Li2 B2 Li1 78.2(2) . .
Li2 B2 Li1 101.7(3) 8_665 .
C2 B2 H2A 113.8(15) . .
Li2 B2 H2A 50.0(15) . .
Li2 B2 H2A 146.2(15) 8_665 .
Li1 B2 H2A 109.1(15) . .
C2 B2 H2B 110.9(15) . .
Li2 B2 H2B 55.2(16) . .
Li2 B2 H2B 105.1(17) 8_665 .
Li1 B2 H2B 49.8(15) . .
H2A B2 H2B 105(2) . .
C2 B2 H2C 112.0(15) . .
Li2 B2 H2C 117.0(15) . .
Li2 B2 H2C 49.9(15) 8_665 .
Li1 B2 H2C 143.4(15) . .
H2A B2 H2C 105(2) . .
H2B B2 H2C 109(2) . .
C2 C1 C11 119.6(3) . .
C2 C1 B1 120.2(4) . .
C11 C1 B1 120.1(3) . .
C2 C1 Li1 76.8(3) . .
C11 C1 Li1 124.6(3) . .
B1 C1 Li1 73.0(3) . .
C2 C1 Li2 73.7(3) . 8_665
C11 C1 Li2 120.2(3) . 8_665
B1 C1 Li2 74.5(3) . 8_665
Li1 C1 Li2 115.2(3) . 8_665
C1 C2 C21 118.1(4) . .
C1 C2 B2 121.3(4) . .
C21 C2 B2 120.5(3) . .
C1 C2 Li2 72.9(3) . 8_665
C21 C2 Li2 122.3(3) . 8_665
B2 C2 Li2 74.2(3) . 8_665
C1 C2 Li1 69.5(3) . .
C21 C2 Li1 125.7(3) . .
B2 C2 Li1 79.5(3) . .
Li2 C2 Li1 111.5(3) 8_665 .
C12 C11 C16 117.1(4) . .
C12 C11 C1 121.7(3) . .
C16 C11 C1 121.2(4) . .
C13 C12 C11 119.1(4) . .
C13 C12 C22 121.7(4) . .
C11 C12 C22 119.1(4) . .
C14 C13 C12 123.1(4) . .
C14 C13 H13 118.4 . .
C12 C13 H13 118.4 . .
C13 C14 C15 116.3(4) . .
C13 C14 C17 120.0(4) . .
C15 C14 C17 123.6(4) . .
C16 C15 C14 122.5(4) . .
C16 C15 H15 118.8 . .
C14 C15 H15 118.8 . .
C15 C16 C11 121.5(4) . .
C15 C16 H16 119.3 . .
C11 C16 H16 119.3 . .
C20 C17 C14 110.8(4) . .
C20 C17 C18 108.8(4) . .
C14 C17 C18 112.9(3) . .
C20 C17 C19 109.5(4) . .
C14 C17 C19 108.5(3) . .
C18 C17 C19 106.2(4) . .
C17 C18 H18A 109.5 . .
C17 C18 H18B 109.5 . .
H18A C18 H18B 109.5 . .
C17 C18 H18C 109.5 . .
H18A C18 H18C 109.5 . .
H18B C18 H18C 109.5 . .
C17 C19 H19A 109.5 . .
C17 C19 H19B 109.5 . .
H19A C19 H19B 109.5 . .
C17 C19 H19C 109.5 . .
H19A C19 H19C 109.5 . .
H19B C19 H19C 109.5 . .
C17 C20 H20A 109.5 . .
C17 C20 H20B 109.5 . .
H20A C20 H20B 109.5 . .
C17 C20 H20C 109.5 . .
H20A C20 H20C 109.5 . .
H20B C20 H20C 109.5 . .
C22 C21 C26 116.1(3) . .
C22 C21 C2 122.8(3) . .
C26 C21 C2 121.0(3) . .
C21 C22 C23 120.1(4) . .
C21 C22 C12 118.4(3) . .
C23 C22 C12 121.4(4) . .
C24 C23 C22 122.9(4) . .
C24 C23 H23 118.5 . .
C22 C23 H23 118.5 . .
C23 C24 C25 116.2(4) . .
C23 C24 C27 122.1(4) . .
C25 C24 C27 121.7(4) . .
C26 C25 C24 122.5(4) . .
C26 C25 H25 118.8 . .
C24 C25 H25 118.8 . .
C25 C26 C21 121.9(4) . .
C25 C26 H26 119.1 . .
C21 C26 H26 119.1 . .
C29 C27 C30 109.2(4) . .
C29 C27 C24 113.6(4) . .
C30 C27 C24 108.8(4) . .
C29 C27 C28 106.3(4) . .
C30 C27 C28 110.3(5) . .
C24 C27 C28 108.7(4) . .
C27 C28 H28A 109.5 . .
C27 C28 H28B 109.5 . .
H28A C28 H28B 109.5 . .
C27 C28 H28C 109.5 . .
H28A C28 H28C 109.5 . .
H28B C28 H28C 109.5 . .
C27 C29 H29A 109.5 . .
C27 C29 H29B 109.5 . .
H29A C29 H29B 109.5 . .
C27 C29 H29C 109.5 . .
H29A C29 H29C 109.5 . .
H29B C29 H29C 109.5 . .
C27 C30 H30A 109.5 . .
C27 C30 H30B 109.5 . .
H30A C30 H30B 109.5 . .
C27 C30 H30C 109.5 . .
H30A C30 H30C 109.5 . .
H30B C30 H30C 109.5 . .
O1 C31 C32 114.7(5) . .
O1 C31 H31A 108.6 . .
C32 C31 H31A 108.6 . .
O1 C31 H31B 108.6 . .
C32 C31 H31B 108.6 . .
H31A C31 H31B 107.6 . .
C31 C32 H32A 109.5 . .
C31 C32 H32B 109.5 . .
H32A C32 H32B 109.5 . .
C31 C32 H32C 109.5 . .
H32A C32 H32C 109.5 . .
H32B C32 H32C 109.5 . .
O1 C33 C34 108.4(5) . .
O1 C33 H33A 110.0 . .
C34 C33 H33A 110.0 . .
O1 C33 H33B 110.0 . .
C34 C33 H33B 110.0 . .
H33A C33 H33B 108.4 . .
C33 C34 H34A 109.5 . .
C33 C34 H34B 109.5 . .
H34A C34 H34B 109.5 . .
C33 C34 H34C 109.5 . .
H34A C34 H34C 109.5 . .
H34B C34 H34C 109.5 . .
O2 C41 C42 110.4(4) . .
O2 C41 H41A 109.6 . .
C42 C41 H41A 109.6 . .
O2 C41 H41B 109.6 . .
C42 C41 H41B 109.6 . .
H41A C41 H41B 108.1 . .
C41 C42 H42A 109.5 . .
C41 C42 H42B 109.5 . .
H42A C42 H42B 109.5 . .
C41 C42 H42C 109.5 . .
H42A C42 H42C 109.5 . .
H42B C42 H42C 109.5 . .
O2 C43 C44 110.8(4) . .
O2 C43 H43A 109.5 . .
C44 C43 H43A 109.5 . .
O2 C43 H43B 109.5 . .
C44 C43 H43B 109.5 . .
H43A C43 H43B 108.1 . .
C43 C44 H44A 109.5 . .
C43 C44 H44B 109.5 . .
H44A C44 H44B 109.5 . .
C43 C44 H44C 109.5 . .
H44A C44 H44C 109.5 . .
H44B C44 H44C 109.5 . .

loop_
_geom_bond_atom_site_label_1
_geom_bond_atom_site_label_2
_geom_bond_distance
_geom_bond_site_symmetry_2
Li1 O1 1.966(7) .
Li1 C1 2.365(7) .
Li1 B1 2.449(8) .
Li1 B1 2.457(8) 8_655
Li1 C2 2.458(7) .
Li1 B2 2.686(8) .
Li1 Li2 3.250(9) .
Li1 H1C 1.91(3) .
Li1 H2B 2.13(3) .
Li2 O2 1.970(7) .
Li2 C1 2.432(8) 8_655
Li2 C2 2.443(7) 8_655
Li2 B2 2.461(8) .
Li2 B2 2.537(8) 8_655
Li2 B1 2.540(8) 8_655
Li2 H2A 1.93(3) .
Li2 H2B 2.03(3) .
O1 C33 1.410(5) .
O1 C31 1.447(5) .
O2 C41 1.417(5) .
O2 C43 1.465(5) .
B1 C1 1.629(6) .
B1 Li1 2.457(8) 8_665
B1 Li2 2.540(8) 8_665
B1 H1A 1.15(3) .
B1 H1B 1.22(4) .
B1 H1C 1.08(3) .
B2 C2 1.619(6) .
B2 Li2 2.537(8) 8_665
B2 H2A 1.16(3) .
B2 H2B 1.17(3) .
B2 H2C 1.17(3) .
C1 C2 1.401(5) .
C1 C11 1.467(5) .
C1 Li2 2.432(8) 8_665
C2 C21 1.468(5) .
C2 Li2 2.443(7) 8_665
C11 C12 1.406(5) .
C11 C16 1.413(5) .
C12 C13 1.402(5) .
C12 C22 1.461(5) .
C13 C14 1.386(5) .
C13 H13 0.9500 .
C14 C15 1.387(5) .
C14 C17 1.525(5) .
C15 C16 1.363(5) .
C15 H15 0.9500 .
C16 H16 0.9500 .
C17 C20 1.520(6) .
C17 C18 1.533(6) .
C17 C19 1.540(6) .
C18 H18A 0.9800 .
C18 H18B 0.9800 .
C18 H18C 0.9800 .
C19 H19A 0.9800 .
C19 H19B 0.9800 .
C19 H19C 0.9800 .
C20 H20A 0.9800 .
C20 H20B 0.9800 .
C20 H20C 0.9800 .
C21 C22 1.406(5) .
C21 C26 1.417(5) .
C22 C23 1.407(5) .
C23 C24 1.384(5) .
C23 H23 0.9500 .
C24 C25 1.389(5) .
C24 C27 1.528(5) .
C25 C26 1.372(5) .
C25 H25 0.9500 .
C26 H26 0.9500 .
C27 C29 1.511(6) .
C27 C30 1.513(7) .
C27 C28 1.543(6) .
C28 H28A 0.9800 .
C28 H28B 0.9800 .
C28 H28C 0.9800 .
C29 H29A 0.9800 .
C29 H29B 0.9800 .
C29 H29C 0.9800 .
C30 H30A 0.9800 .
C30 H30B 0.9800 .
C30 H30C 0.9800 .
C31 C32 1.463(7) .
C31 H31A 0.9900 .
C31 H31B 0.9900 .
C32 H32A 0.9800 .
C32 H32B 0.9800 .
C32 H32C 0.9800 .
C33 C34 1.474(7) .
C33 H33A 0.9900 .
C33 H33B 0.9900 .
C34 H34A 0.9800 .
C34 H34B 0.9800 .
C34 H34C 0.9800 .
C41 C42 1.461(6) .
C41 H41A 0.9900 .
C41 H41B 0.9900 .
C42 H42A 0.9800 .
C42 H42B 0.9800 .
C42 H42C 0.9800 .
C43 C44 1.503(7) .
C43 H43A 0.9900 .
C43 H43B 0.9900 .
C44 H44A 0.9800 .
C44 H44B 0.9800 .
C44 H44C 0.9800 .

loop_
_geom_torsion_atom_site_label_1
_geom_torsion_atom_site_label_2
_geom_torsion_atom_site_label_3
_geom_torsion_atom_site_label_4
_geom_torsion
_geom_torsion_site_symmetry_1
_geom_torsion_site_symmetry_4
Li1 B1 C1 C2 -63.0(3) . .
Li1 B1 C1 C2 98.4(6) 8_665 .
Li2 B1 C1 C2 60.1(3) 8_665 .
Li1 B1 C1 C11 120.6(4) . .
Li1 B1 C1 C11 -78.0(6) 8_665 .
Li2 B1 C1 C11 -116.3(4) 8_665 .
Li1 B1 C1 Li1 161.4(6) 8_665 .
Li2 B1 C1 Li1 123.1(3) 8_665 .
Li1 B1 C1 Li2 -123.1(3) . 8_665
Li1 B1 C1 Li2 38.3(5) 8_665 8_665
C11 C1 C2 C21 -2.1(5) . .
B1 C1 C2 C21 -178.5(3) . .
Li1 C1 C2 C21 120.4(3) . .
Li2 C1 C2 C21 -118.0(3) 8_665 .
C11 C1 C2 B2 174.5(3) . .
B1 C1 C2 B2 -1.9(5) . .
Li1 C1 C2 B2 -63.0(4) . .
Li2 C1 C2 B2 58.6(3) 8_665 .
C11 C1 C2 Li2 115.9(4) . 8_665
B1 C1 C2 Li2 -60.5(4) . 8_665
Li1 C1 C2 Li2 -121.6(2) . 8_665
C11 C1 C2 Li1 -122.5(4) . .
B1 C1 C2 Li1 61.1(3) . .
Li2 C1 C2 Li1 121.6(2) 8_665 .
Li2 B2 C2 C1 101.9(5) . .
Li2 B2 C2 C1 -58.0(3) 8_665 .
Li1 B2 C2 C1 58.1(3) . .
Li2 B2 C2 C21 -81.5(5) . .
Li2 B2 C2 C21 118.6(4) 8_665 .
Li1 B2 C2 C21 -125.4(4) . .
Li2 B2 C2 Li2 159.9(5) . 8_665
Li1 B2 C2 Li2 116.1(3) . 8_665
Li2 B2 C2 Li1 43.8(4) . .
Li2 B2 C2 Li1 -116.1(3) 8_665 .
C2 C1 C11 C12 -1.8(5) . .
B1 C1 C11 C12 174.6(4) . .
Li1 C1 C11 C12 -95.9(4) . .
Li2 C1 C11 C12 85.8(4) 8_665 .
C2 C1 C11 C16 179.4(3) . .
B1 C1 C11 C16 -4.2(5) . .
Li1 C1 C11 C16 85.3(5) . .
Li2 C1 C11 C16 -93.0(4) 8_665 .
C16 C11 C12 C13 7.0(5) . .
C1 C11 C12 C13 -171.9(4) . .
C16 C11 C12 C22 -175.6(3) . .
C1 C11 C12 C22 5.6(5) . .
C11 C12 C13 C14 -3.0(6) . .
C22 C12 C13 C14 179.6(4) . .
C12 C13 C14 C15 -2.2(6) . .
C12 C13 C14 C17 173.5(4) . .
C13 C14 C15 C16 3.2(6) . .
C17 C14 C15 C16 -172.3(4) . .
C14 C15 C16 C11 1.0(6) . .
C12 C11 C16 C15 -6.1(6) . .
C1 C11 C16 C15 172.7(4) . .
C13 C14 C17 C20 51.7(5) . .
C15 C14 C17 C20 -133.0(5) . .
C13 C14 C17 C18 174.0(4) . .
C15 C14 C17 C18 -10.6(6) . .
C13 C14 C17 C19 -68.6(5) . .
C15 C14 C17 C19 106.8(5) . .
C1 C2 C21 C22 2.2(5) . .
B2 C2 C21 C22 -174.4(4) . .
Li2 C2 C21 C22 -84.5(4) 8_665 .
Li1 C2 C21 C22 86.2(4) . .
C1 C2 C21 C26 179.8(3) . .
B2 C2 C21 C26 3.1(5) . .
Li2 C2 C21 C26 93.1(4) 8_665 .
Li1 C2 C21 C26 -96.3(4) . .
C26 C21 C22 C23 4.9(5) . .
C2 C21 C22 C23 -177.5(4) . .
C26 C21 C22 C12 -176.2(3) . .
C2 C21 C22 C12 1.5(5) . .
C13 C12 C22 C21 172.0(4) . .
C11 C12 C22 C21 -5.3(5) . .
C13 C12 C22 C23 -9.0(6) . .
C11 C12 C22 C23 173.6(4) . .
C21 C22 C23 C24 -4.4(6) . .
C12 C22 C23 C24 176.7(4) . .
C22 C23 C24 C25 0.5(6) . .
C22 C23 C24 C27 -177.5(4) . .
C23 C24 C25 C26 2.6(6) . .
C27 C24 C25 C26 -179.4(4) . .
C24 C25 C26 C21 -1.8(6) . .
C22 C21 C26 C25 -2.0(5) . .
C2 C21 C26 C25 -179.7(4) . .
C23 C24 C27 C29 -12.1(6) . .
C25 C24 C27 C29 170.0(4) . .
C23 C24 C27 C30 109.8(5) . .
C25 C24 C27 C30 -68.1(6) . .
C23 C24 C27 C28 -130.1(5) . .
C25 C24 C27 C28 52.0(6) . .
C33 O1 C31 C32 75.2(5) . .
Li1 O1 C31 C32 -137.4(4) . .
C31 O1 C33 C34 -171.3(5) . .
Li1 O1 C33 C34 46.5(6) . .
C43 O2 C41 C42 -144.1(4) . .
Li2 O2 C41 C42 67.8(6) . .
C41 O2 C43 C44 73.0(5) . .
Li2 O2 C43 C44 -137.0(4) . .
